data_7006573
loop_
_publ_author_name
'Christensen, Aase'
'Mayer, Christoph'
'Jensen, Frank'
'Bond, Andrew D.'
'McKenzie, Christine J.'

_publ_section_title
;
 Controlled formation and topologies of thiophenolate-based
 macrocycles: rings, cylinders and bowls.
;
_journal_issue 1
_journal_name_full 'Dalton transactions (Cambridge, England : 2003)'
_journal_page_first 108
_journal_page_last 120
_journal_paper_doi 10.1039/b512068c
_journal_year 2006
_chemical_formula_moiety
;
C30 H38 N4 Ni2 S2 2+, 2(Cl O4 -), 0.67(C H4 O)
;
_chemical_formula_sum 'C30.67 H40.67 Cl2 N4 Ni2 O8.67 S2'
_chemical_formula_weight 856.45
_space_group_IT_number 15
_symmetry_cell_setting monoclinic
_symmetry_space_group_name_Hall '-C 2yc'
_symmetry_space_group_name_H-M 'C 1 2/c 1'
_atom_sites_solution_hydrogens geom
_atom_sites_solution_primary direct
_atom_sites_solution_secondary difmap
_cell_angle_alpha 90.00
_cell_angle_beta 103.805(7)
_cell_angle_gamma 90.00
_cell_formula_units_Z 12
_cell_length_a 20.071(3)
_cell_length_b 13.6690(18)
_cell_length_c 40.076(6)
_cell_measurement_reflns_used 1220
_cell_measurement_temperature 180(2)
_cell_measurement_theta_max 20.79
_cell_measurement_theta_min 2.98
_cell_volume 10677(3)
_computing_cell_refinement 'SAINT v.7.06a (Bruker, 2003)'
_computing_data_collection 'APEX2 v.1.0-8 (Bruker-Nonius, 2003)'
_computing_data_reduction 'SAINT v.7.06a (Bruker, 2003)'
_computing_molecular_graphics 'SHELXTL v.6.10 (Sheldrick, 2000)'
_computing_publication_material 'SHELXTL v.6.10 (Sheldrick, 2000)'
_computing_structure_refinement 'SHELXTL v.6.10 (Sheldrick, 2000)'
_computing_structure_solution 'SHELXTL v.6.10 (Sheldrick, 2000)'
_diffrn_ambient_temperature 180(2)
_diffrn_measured_fraction_theta_full 0.932
_diffrn_measured_fraction_theta_max 0.932
_diffrn_measurement_device_type 'Bruker-Nonius X8APEX-II CCD'
_diffrn_measurement_method 'thin-slice \w and \f scans'
_diffrn_radiation_monochromator graphite
_diffrn_radiation_source 'fine-focus sealed tube'
_diffrn_radiation_type MoK\a
_diffrn_radiation_wavelength 0.71073
_diffrn_reflns_av_R_equivalents 0.0927
_diffrn_reflns_av_sigmaI/netI 0.1152
_diffrn_reflns_limit_h_max 23
_diffrn_reflns_limit_h_min -22
_diffrn_reflns_limit_k_max 15
_diffrn_reflns_limit_k_min -16
_diffrn_reflns_limit_l_max 48
_diffrn_reflns_limit_l_min -34
_diffrn_reflns_number 26785
_diffrn_reflns_theta_full 25.65
_diffrn_reflns_theta_max 25.65
_diffrn_reflns_theta_min 3.61
_diffrn_standards_number 0
_exptl_absorpt_coefficient_mu 1.382
_exptl_absorpt_correction_T_max 0.947
_exptl_absorpt_correction_T_min 0.751
_exptl_absorpt_correction_type multi-scan
_exptl_absorpt_process_details
;
SADABS v.2.10 (Sheldrick, 2003)
Ratio of minimum to maximum apparent transmission: 0.792885
;
_exptl_crystal_colour red
_exptl_crystal_density_diffrn 1.598
_exptl_crystal_density_method 'not measured'
_exptl_crystal_description needle
_exptl_crystal_F_000 5328
_exptl_crystal_size_max 0.16
_exptl_crystal_size_mid 0.08
_exptl_crystal_size_min 0.04
_refine_diff_density_max 0.942
_refine_diff_density_min -0.545
_refine_diff_density_rms 0.098
_refine_ls_extinction_method none
_refine_ls_goodness_of_fit_ref 0.877
_refine_ls_hydrogen_treatment constr
_refine_ls_matrix_type full
_refine_ls_number_parameters 666
_refine_ls_number_reflns 9431
_refine_ls_number_restraints 15
_refine_ls_restrained_S_all 0.880
_refine_ls_R_factor_all 0.1037
_refine_ls_R_factor_gt 0.0508
_refine_ls_shift/su_max 0.001
_refine_ls_shift/su_mean 0.000
_refine_ls_structure_factor_coef Fsqd
_refine_ls_weighting_details 'calc w=1/[\s^2^(Fo^2^)+(0.0621P)^2^+0.0000P] where P=(Fo^2^+2Fc^2^)/3'
_refine_ls_weighting_scheme calc
_refine_ls_wR_factor_gt 0.1103
_refine_ls_wR_factor_ref 0.1254
_reflns_number_gt 5301
_reflns_number_total 9431
_reflns_threshold_expression I>2\s(I)
_cod_data_source_file b512068c.txt
_cod_data_source_block 2
_cod_original_sg_symbol_H-M 'C 2/c'
_cod_database_code 7006573

loop_
_symmetry_equiv_pos_as_xyz
'x, y, z'
'-x, y, -z+1/2'
'x+1/2, y+1/2, z'
'-x+1/2, y+1/2, -z+1/2'
'-x, -y, -z'
'x, -y, z-1/2'
'-x+1/2, -y+1/2, -z'
'x+1/2, -y+1/2, z-1/2'

loop_
_atom_site_label
_atom_site_type_symbol
_atom_site_fract_x
_atom_site_fract_y
_atom_site_fract_z
_atom_site_U_iso_or_equiv
_atom_site_adp_type
_atom_site_occupancy
_atom_site_symmetry_multiplicity
_atom_site_calc_flag
_atom_site_refinement_flags
_atom_site_disorder_assembly
_atom_site_disorder_group
Ni1 Ni 0.42239(3) 0.70386(5) 0.228188(16) 0.02696(17) Uani 1 1 d . . .
S11 S 0.47769(6) 0.67133(9) 0.28034(3) 0.0279(3) Uani 1 1 d . . .
N11 N 0.33952(19) 0.7360(3) 0.24211(11) 0.0279(10) Uani 1 1 d . . .
N12 N 0.3862(2) 0.7309(3) 0.18016(11) 0.0287(10) Uani 1 1 d . . .
C11 C 0.4612(2) 0.7737(3) 0.30400(13) 0.0262(11) Uani 1 1 d . . .
C12 C 0.5116(2) 0.8115(3) 0.33064(12) 0.0254(11) Uani 1 1 d . . .
C13 C 0.4950(2) 0.8869(3) 0.35125(13) 0.0270(12) Uani 1 1 d . . .
H13A H 0.5300 0.9125 0.3694 0.032 Uiso 1 1 calc R . .
C14 C 0.4290(2) 0.9248(4) 0.34575(12) 0.0272(12) Uani 1 1 d . . .
C15 C 0.3793(3) 0.8843(4) 0.31901(13) 0.0284(12) Uani 1 1 d . . .
H15A H 0.3335 0.9076 0.3151 0.034 Uiso 1 1 calc R . .
C16 C 0.3944(2) 0.8107(4) 0.29778(12) 0.0260(11) Uani 1 1 d . . .
C17 C 0.3366(2) 0.7763(4) 0.27057(13) 0.0293(12) Uani 1 1 d . . .
H17A H 0.2922 0.7849 0.2745 0.035 Uiso 1 1 calc R . .
C18 C 0.2728(2) 0.7073(4) 0.21928(13) 0.0337(13) Uani 1 1 d . . .
H18A H 0.2352 0.7352 0.2284 0.040 Uiso 1 1 calc R . .
H18B H 0.2685 0.6352 0.2194 0.040 Uiso 1 1 calc R . .
C19 C 0.2649(3) 0.7416(4) 0.18277(13) 0.0335(13) Uani 1 1 d . . .
H19A H 0.2705 0.8136 0.1828 0.040 Uiso 1 1 calc R . .
H19B H 0.2178 0.7263 0.1695 0.040 Uiso 1 1 calc R . .
C110 C 0.3158(2) 0.6956(4) 0.16491(14) 0.0333(13) Uani 1 1 d . . .
H11A H 0.3144 0.6236 0.1671 0.040 Uiso 1 1 calc R . .
H11B H 0.3030 0.7123 0.1402 0.040 Uiso 1 1 calc R . .
C111 C 0.4126(2) 1.0084(4) 0.36802(13) 0.0314(12) Uani 1 1 d . . .
C112 C 0.4444(3) 1.1029(4) 0.35824(16) 0.0454(15) Uani 1 1 d . . .
H11C H 0.4941 1.0944 0.3619 0.068 Uiso 1 1 calc R . .
H11D H 0.4351 1.1568 0.3726 0.068 Uiso 1 1 calc R . .
H11E H 0.4244 1.1180 0.3340 0.068 Uiso 1 1 calc R . .
C113 C 0.3350(3) 1.0238(5) 0.36230(17) 0.0492(16) Uani 1 1 d . . .
H11F H 0.3139 0.9641 0.3686 0.074 Uiso 1 1 calc R . .
H11G H 0.3152 1.0390 0.3381 0.074 Uiso 1 1 calc R . .
H11H H 0.3263 1.0782 0.3766 0.074 Uiso 1 1 calc R . .
C114 C 0.4427(3) 0.9861(4) 0.40606(15) 0.0443(15) Uani 1 1 d . . .
H11I H 0.4220 0.9260 0.4124 0.066 Uiso 1 1 calc R . .
H11J H 0.4328 1.0406 0.4200 0.066 Uiso 1 1 calc R . .
H11K H 0.4924 0.9775 0.4101 0.066 Uiso 1 1 calc R . .
C115 C 0.4176(3) 0.7740(4) 0.15969(13) 0.0288(12) Uani 1 1 d . . .
H11L H 0.3930 0.7824 0.1365 0.035 Uiso 1 1 calc R . .
Ni2 Ni 0.46432(3) 0.51280(5) 0.382745(16) 0.02698(17) Uani 1 1 d . . .
S21 S 0.47916(6) 0.54777(9) 0.43679(3) 0.0291(3) Uani 1 1 d . . .
N21 N 0.5054(2) 0.3852(3) 0.39222(11) 0.0293(10) Uani 1 1 d . . .
N22 N 0.4394(2) 0.4942(3) 0.33416(10) 0.0266(9) Uani 1 1 d . . .
C21 C 0.4477(3) 0.4433(4) 0.45389(13) 0.0315(12) Uani 1 1 d . . .
C22 C 0.4093(3) 0.4529(4) 0.47880(13) 0.0313(12) Uani 1 1 d . . .
C23 C 0.3936(3) 0.3700(4) 0.49537(14) 0.0360(13) Uani 1 1 d . . .
H23A H 0.3676 0.3772 0.5122 0.043 Uiso 1 1 calc R . .
C24 C 0.4145(3) 0.2765(4) 0.48837(14) 0.0400(14) Uani 1 1 d . A .
C25 C 0.4498(3) 0.2699(4) 0.46262(14) 0.0416(15) Uani 1 1 d . . .
H25A H 0.4634 0.2069 0.4566 0.050 Uiso 1 1 calc R . .
C26 C 0.4665(3) 0.3512(4) 0.44506(13) 0.0332(13) Uani 1 1 d . . .
C27 C 0.5024(3) 0.3316(4) 0.41788(14) 0.0373(14) Uani 1 1 d . . .
H27A H 0.5264 0.2712 0.4196 0.045 Uiso 1 1 calc R . .
C28 C 0.5468(3) 0.3480(4) 0.36928(14) 0.0395(14) Uani 1 1 d . . .
H28A H 0.5624 0.2809 0.3764 0.047 Uiso 1 1 calc R . .
H28B H 0.5880 0.3896 0.3716 0.047 Uiso 1 1 calc R . .
C29 C 0.5080(3) 0.3464(4) 0.33224(14) 0.0367(13) Uani 1 1 d . . .
H29A H 0.4651 0.3086 0.3301 0.044 Uiso 1 1 calc R . .
H29B H 0.5360 0.3126 0.3185 0.044 Uiso 1 1 calc R . .
C210 C 0.4905(3) 0.4477(4) 0.31784(14) 0.0334(13) Uani 1 1 d . . .
H21A H 0.5326 0.4881 0.3221 0.040 Uiso 1 1 calc R . .
H21B H 0.4715 0.4436 0.2927 0.040 Uiso 1 1 calc R . .
C211 C 0.3997(3) 0.1868(4) 0.50836(13) 0.0464(15) Uani 1 1 d D . .
C212 C 0.4336(4) 0.2065(7) 0.54716(19) 0.038(2) Uiso 0.60 1 d PD A 1
H21C H 0.4726 0.2510 0.5490 0.058 Uiso 0.60 1 calc PR A 1
H21D H 0.4496 0.1446 0.5586 0.058 Uiso 0.60 1 calc PR A 1
H21E H 0.3998 0.2363 0.5581 0.058 Uiso 0.60 1 calc PR A 1
C213 C 0.3217(4) 0.1819(9) 0.5058(3) 0.069(3) Uiso 0.60 1 d PD A 1
H21F H 0.2974 0.1701 0.4819 0.103 Uiso 0.60 1 calc PR A 1
H21G H 0.3063 0.2439 0.5136 0.103 Uiso 0.60 1 calc PR A 1
H21H H 0.3121 0.1285 0.5203 0.103 Uiso 0.60 1 calc PR A 1
C214 C 0.4254(7) 0.0910(9) 0.4982(3) 0.097(5) Uiso 0.60 1 d PD A 1
H21I H 0.4047 0.0782 0.4739 0.145 Uiso 0.60 1 calc PR A 1
H21J H 0.4129 0.0385 0.5122 0.145 Uiso 0.60 1 calc PR A 1
H21K H 0.4754 0.0936 0.5019 0.145 Uiso 0.60 1 calc PR A 1
C222 C 0.3423(7) 0.1299(12) 0.4831(4) 0.074(5) Uiso 0.40 1 d PD A 2
H22A H 0.3442 0.1447 0.4594 0.111 Uiso 0.40 1 calc PR A 2
H22B H 0.2975 0.1494 0.4867 0.111 Uiso 0.40 1 calc PR A 2
H22C H 0.3488 0.0595 0.4873 0.111 Uiso 0.40 1 calc PR A 2
C223 C 0.3793(9) 0.2051(15) 0.5412(4) 0.093(7) Uiso 0.40 1 d PD A 2
H22D H 0.3291 0.2046 0.5369 0.139 Uiso 0.40 1 calc PR A 2
H22E H 0.3968 0.2690 0.5504 0.139 Uiso 0.40 1 calc PR A 2
H22F H 0.3985 0.1538 0.5578 0.139 Uiso 0.40 1 calc PR A 2
C224 C 0.4639(6) 0.1204(12) 0.5142(4) 0.070(5) Uiso 0.40 1 d PD A 2
H22G H 0.4650 0.0871 0.4927 0.105 Uiso 0.40 1 calc PR A 2
H22H H 0.4620 0.0716 0.5318 0.105 Uiso 0.40 1 calc PR A 2
H22I H 0.5053 0.1604 0.5217 0.105 Uiso 0.40 1 calc PR A 2
C215 C 0.3822(2) 0.5192(4) 0.31402(13) 0.0280(12) Uani 1 1 d . . .
H21L H 0.3763 0.5029 0.2905 0.034 Uiso 1 1 calc R . .
Ni3 Ni 0.39531(3) 0.65030(5) 0.428686(15) 0.02620(17) Uani 1 1 d . . .
S31 S 0.41694(6) 0.65703(9) 0.37802(3) 0.0263(3) Uani 1 1 d . . .
N31 N 0.3229(2) 0.7455(3) 0.41591(10) 0.0272(10) Uani 1 1 d . . .
N32 N 0.3815(2) 0.6299(3) 0.47419(10) 0.0285(10) Uani 1 1 d . . .
C31 C 0.3338(2) 0.6326(3) 0.35179(12) 0.0252(11) Uani 1 1 d . . .
C32 C 0.3252(2) 0.5702(4) 0.32334(12) 0.0271(12) Uani 1 1 d . . .
C33 C 0.2600(2) 0.5567(4) 0.30198(12) 0.0259(11) Uani 1 1 d . . .
H33A H 0.2552 0.5158 0.2824 0.031 Uiso 1 1 calc R . .
C34 C 0.2018(2) 0.6010(4) 0.30830(13) 0.0280(12) Uani 1 1 d . . .
C35 C 0.2115(2) 0.6645(4) 0.33589(12) 0.0265(11) Uani 1 1 d . . .
H35A H 0.1729 0.6984 0.3400 0.032 Uiso 1 1 calc R . .
C36 C 0.2762(2) 0.6810(3) 0.35813(12) 0.0257(11) Uani 1 1 d . . .
C37 C 0.2793(2) 0.7472(4) 0.38674(13) 0.0278(12) Uani 1 1 d . . .
H37A H 0.2454 0.7971 0.3835 0.033 Uiso 1 1 calc R . .
C38 C 0.3169(3) 0.8206(4) 0.44113(13) 0.0299(12) Uani 1 1 d . . .
H38A H 0.2781 0.8646 0.4311 0.036 Uiso 1 1 calc R . .
H38B H 0.3594 0.8604 0.4467 0.036 Uiso 1 1 calc R . .
C309 C 0.3056(3) 0.7752(4) 0.47370(14) 0.0382(14) Uani 1 1 d . . .
H30A H 0.2956 0.8279 0.4888 0.046 Uiso 1 1 calc R . .
H30B H 0.2648 0.7322 0.4677 0.046 Uiso 1 1 calc R . .
C310 C 0.3656(3) 0.7164(4) 0.49341(14) 0.0375(13) Uani 1 1 d . . .
H31A H 0.4065 0.7591 0.4993 0.045 Uiso 1 1 calc R . .
H31B H 0.3557 0.6939 0.5152 0.045 Uiso 1 1 calc R . .
C311 C 0.1309(2) 0.5758(4) 0.28564(13) 0.0308(12) Uani 1 1 d . . .
C312 C 0.1289(3) 0.5899(5) 0.24710(14) 0.0406(14) Uani 1 1 d . . .
H31C H 0.1379 0.6586 0.2428 0.061 Uiso 1 1 calc R . .
H31D H 0.0835 0.5715 0.2332 0.061 Uiso 1 1 calc R . .
H31E H 0.1639 0.5485 0.2409 0.061 Uiso 1 1 calc R . .
C313 C 0.1164(3) 0.4693(4) 0.29198(18) 0.0543(17) Uani 1 1 d . . .
H31F H 0.1177 0.4598 0.3164 0.081 Uiso 1 1 calc R . .
H31G H 0.1513 0.4279 0.2856 0.081 Uiso 1 1 calc R . .
H31H H 0.0710 0.4514 0.2781 0.081 Uiso 1 1 calc R . .
C314 C 0.0755(3) 0.6390(5) 0.29473(15) 0.0438(15) Uani 1 1 d . . .
H31I H 0.0764 0.6306 0.3191 0.066 Uiso 1 1 calc R . .
H31J H 0.0306 0.6192 0.2808 0.066 Uiso 1 1 calc R . .
H31K H 0.0839 0.7078 0.2902 0.066 Uiso 1 1 calc R . .
C315 C 0.3876(3) 0.5469(4) 0.49004(13) 0.0324(12) Uani 1 1 d . . .
H31L H 0.3767 0.5470 0.5118 0.039 Uiso 1 1 calc R . .
Cl1 Cl 0.33893(7) 0.42191(9) 0.21986(3) 0.0367(3) Uani 1 1 d . . .
O1A O 0.2748(2) 0.4562(4) 0.22522(13) 0.0684(13) Uani 1 1 d . . .
O1B O 0.3635(3) 0.3479(4) 0.24436(14) 0.0927(18) Uani 1 1 d . . .
O1C O 0.3855(2) 0.5015(3) 0.22478(13) 0.0624(12) Uani 1 1 d . . .
O1D O 0.3291(3) 0.3823(4) 0.18672(12) 0.0795(16) Uani 1 1 d . . .
Cl2 Cl 0.14378(7) 0.59776(11) 0.42870(4) 0.0433(4) Uani 1 1 d . . .
O2A O 0.2047(2) 0.5644(3) 0.45168(12) 0.0683(14) Uani 1 1 d . . .
O2B O 0.0907(2) 0.6115(3) 0.44633(12) 0.0641(13) Uani 1 1 d . . .
O2C O 0.1215(2) 0.5277(5) 0.40225(15) 0.100(2) Uani 1 1 d . . .
O2D O 0.1566(2) 0.6883(4) 0.41486(15) 0.0871(18) Uani 1 1 d . . .
Cl3 Cl 0.66197(8) 0.55167(12) 0.41025(4) 0.0501(4) Uani 1 1 d . . .
O3A O 0.7000(4) 0.6363(5) 0.42219(19) 0.133(3) Uani 1 1 d . . .
O3B O 0.6479(3) 0.4921(5) 0.43603(14) 0.100(2) Uani 1 1 d . . .
O3C O 0.6983(3) 0.4958(4) 0.39075(13) 0.0783(15) Uani 1 1 d . . .
O3D O 0.5985(2) 0.5830(3) 0.38817(12) 0.0621(13) Uani 1 1 d . . .
O1S O 0.2159(4) 0.4096(6) 0.3771(2) 0.0573(16) Uiso 0.50 1 d PD B 1
H1S H 0.2264 0.4513 0.3638 0.086 Uiso 0.50 1 d PR B 1
C1S C 0.2770(6) 0.3832(11) 0.4035(3) 0.0573(16) Uiso 0.50 1 d PD B 1
H1S1 H 0.3177 0.4138 0.3985 0.086 Uiso 0.50 1 d PR B 1
H1S2 H 0.2826 0.3120 0.4041 0.086 Uiso 0.50 1 d PR B 1
H1S3 H 0.2716 0.4061 0.4259 0.086 Uiso 0.50 1 d PR B 1
O2S O 0.2980(7) 0.5024(10) 0.4133(4) 0.0573(16) Uiso 0.30 1 d PD C 2
H2S H 0.2615 0.5331 0.4128 0.086 Uiso 0.30 1 d PR C 2
C2S C 0.2821(12) 0.4169(13) 0.3936(6) 0.0573(16) Uiso 0.30 1 d PD C 2
H2S1 H 0.2448 0.4312 0.3735 0.086 Uiso 0.30 1 d PR C 2
H2S2 H 0.2676 0.3651 0.4073 0.086 Uiso 0.30 1 d PR C 2
H2S3 H 0.3226 0.3952 0.3860 0.086 Uiso 0.30 1 d PR C 2
O3S O 0.3560(10) 0.2900(16) 0.3835(5) 0.0573(16) Uiso 0.20 1 d PD D 3
H3S H 0.3669 0.3318 0.3704 0.086 Uiso 0.20 1 d PR D 3
C3S C 0.3065(15) 0.333(2) 0.4006(8) 0.0573(16) Uiso 0.20 1 d PD D 3
H3S1 H 0.3023 0.4029 0.3949 0.086 Uiso 0.20 1 d PR D 3
H3S2 H 0.3220 0.3252 0.4255 0.086 Uiso 0.20 1 d PR D 3
H3S3 H 0.2618 0.3013 0.3924 0.086 Uiso 0.20 1 d PR D 3

loop_
_atom_site_aniso_label
_atom_site_aniso_U_11
_atom_site_aniso_U_22
_atom_site_aniso_U_33
_atom_site_aniso_U_23
_atom_site_aniso_U_13
_atom_site_aniso_U_12
Ni1 0.0268(3) 0.0254(4) 0.0303(4) -0.0017(3) 0.0100(3) -0.0021(3)
S11 0.0315(7) 0.0228(7) 0.0315(7) 0.0013(5) 0.0119(5) 0.0002(5)
N11 0.027(2) 0.024(2) 0.034(3) -0.0008(19) 0.0084(18) -0.0012(17)
N12 0.026(2) 0.029(2) 0.030(3) -0.0074(19) 0.0054(19) -0.0039(18)
C11 0.026(3) 0.026(3) 0.032(3) 0.007(2) 0.017(2) 0.002(2)
C12 0.027(3) 0.026(3) 0.025(3) 0.003(2) 0.009(2) -0.001(2)
C13 0.031(3) 0.024(3) 0.026(3) 0.000(2) 0.005(2) -0.002(2)
C14 0.030(3) 0.028(3) 0.027(3) 0.002(2) 0.011(2) -0.001(2)
C15 0.029(3) 0.027(3) 0.031(3) 0.004(2) 0.009(2) 0.002(2)
C16 0.028(3) 0.027(3) 0.024(3) 0.003(2) 0.011(2) -0.002(2)
C17 0.025(3) 0.032(3) 0.033(3) 0.003(2) 0.011(2) 0.004(2)
C18 0.025(3) 0.040(3) 0.036(3) -0.007(2) 0.005(2) -0.007(2)
C19 0.028(3) 0.035(3) 0.036(3) -0.006(2) 0.004(2) -0.006(2)
C110 0.032(3) 0.038(3) 0.031(3) -0.004(2) 0.008(2) -0.007(2)
C111 0.029(3) 0.035(3) 0.030(3) -0.001(2) 0.008(2) -0.004(2)
C112 0.065(4) 0.030(3) 0.046(4) -0.007(3) 0.025(3) -0.006(3)
C113 0.046(4) 0.051(4) 0.055(4) -0.021(3) 0.019(3) 0.008(3)
C114 0.052(4) 0.049(4) 0.037(4) -0.005(3) 0.020(3) 0.003(3)
C115 0.034(3) 0.025(3) 0.027(3) -0.005(2) 0.007(2) 0.000(2)
Ni2 0.0294(4) 0.0268(4) 0.0264(4) 0.0031(3) 0.0098(3) 0.0057(3)
S21 0.0288(7) 0.0299(7) 0.0284(7) 0.0029(6) 0.0064(5) 0.0041(5)
N21 0.036(2) 0.029(2) 0.024(3) 0.0017(19) 0.0106(19) 0.0076(19)
N22 0.032(2) 0.026(2) 0.027(2) 0.0027(18) 0.0157(19) 0.0036(18)
C21 0.030(3) 0.034(3) 0.027(3) 0.004(2) 0.000(2) 0.004(2)
C22 0.039(3) 0.033(3) 0.021(3) 0.006(2) 0.007(2) 0.000(2)
C23 0.042(3) 0.038(3) 0.027(3) 0.007(2) 0.007(2) -0.003(3)
C24 0.050(3) 0.038(3) 0.028(3) 0.009(2) 0.002(3) 0.001(3)
C25 0.060(4) 0.030(3) 0.033(3) 0.001(2) 0.007(3) 0.004(3)
C26 0.037(3) 0.029(3) 0.030(3) 0.006(2) 0.001(2) 0.009(2)
C27 0.044(3) 0.032(3) 0.033(3) -0.004(3) 0.004(3) 0.010(3)
C28 0.044(3) 0.037(3) 0.042(4) -0.001(3) 0.020(3) 0.015(3)
C29 0.044(3) 0.032(3) 0.038(3) 0.002(3) 0.017(3) 0.015(3)
C210 0.036(3) 0.037(3) 0.031(3) 0.002(2) 0.016(2) 0.013(2)
C211 0.068(4) 0.036(3) 0.037(4) 0.007(3) 0.016(3) -0.002(3)
C215 0.030(3) 0.029(3) 0.027(3) -0.004(2) 0.009(2) 0.001(2)
Ni3 0.0280(3) 0.0282(4) 0.0235(4) 0.0017(3) 0.0085(3) 0.0037(3)
S31 0.0266(6) 0.0274(7) 0.0261(7) 0.0013(5) 0.0088(5) 0.0024(5)
N31 0.034(2) 0.027(2) 0.024(2) -0.0002(18) 0.014(2) -0.0004(18)
N32 0.029(2) 0.033(3) 0.024(2) 0.0021(19) 0.0076(18) -0.0005(18)
C31 0.026(3) 0.028(3) 0.022(3) 0.013(2) 0.006(2) -0.001(2)
C32 0.030(3) 0.027(3) 0.025(3) -0.001(2) 0.009(2) 0.003(2)
C33 0.029(3) 0.027(3) 0.023(3) -0.002(2) 0.008(2) 0.001(2)
C34 0.028(3) 0.024(3) 0.032(3) 0.009(2) 0.008(2) -0.001(2)
C35 0.024(3) 0.030(3) 0.027(3) 0.001(2) 0.008(2) 0.004(2)
C36 0.029(3) 0.023(3) 0.027(3) 0.004(2) 0.011(2) 0.007(2)
C37 0.026(3) 0.023(3) 0.036(3) 0.003(2) 0.009(2) 0.002(2)
C38 0.034(3) 0.025(3) 0.033(3) -0.006(2) 0.011(2) 0.006(2)
C309 0.041(3) 0.043(3) 0.032(3) -0.004(3) 0.014(3) -0.002(3)
C310 0.055(4) 0.036(3) 0.026(3) -0.006(2) 0.021(3) 0.007(3)
C311 0.029(3) 0.027(3) 0.035(3) -0.005(2) 0.007(2) 0.002(2)
C312 0.030(3) 0.061(4) 0.031(3) -0.007(3) 0.007(2) 0.003(3)
C313 0.054(4) 0.038(4) 0.065(5) 0.007(3) 0.003(3) -0.015(3)
C314 0.032(3) 0.054(4) 0.043(4) -0.015(3) 0.004(3) 0.002(3)
C315 0.036(3) 0.037(3) 0.024(3) 0.004(2) 0.007(2) -0.003(2)
Cl1 0.0402(8) 0.0305(7) 0.0399(8) -0.0066(6) 0.0101(6) -0.0019(6)
O1A 0.042(3) 0.073(3) 0.096(4) -0.016(3) 0.029(2) -0.005(2)
O1B 0.136(5) 0.050(3) 0.078(4) 0.011(3) -0.002(3) 0.014(3)
O1C 0.052(3) 0.056(3) 0.085(3) -0.008(2) 0.029(2) -0.022(2)
O1D 0.109(4) 0.077(4) 0.052(3) -0.039(3) 0.020(3) -0.002(3)
Cl2 0.0411(8) 0.0428(9) 0.0437(9) -0.0013(7) 0.0057(7) -0.0012(6)
O2A 0.061(3) 0.053(3) 0.079(3) 0.004(2) -0.009(2) 0.009(2)
O2B 0.073(3) 0.066(3) 0.064(3) -0.008(2) 0.038(2) -0.011(2)
O2C 0.049(3) 0.144(5) 0.101(4) -0.080(4) 0.005(3) -0.001(3)
O2D 0.047(3) 0.092(4) 0.122(5) 0.066(3) 0.021(3) 0.008(3)
Cl3 0.0540(10) 0.0578(10) 0.0433(9) -0.0025(8) 0.0207(7) 0.0015(8)
O3A 0.143(6) 0.095(5) 0.128(6) -0.035(4) -0.034(4) -0.024(4)
O3B 0.090(4) 0.163(6) 0.060(3) 0.048(4) 0.045(3) 0.033(4)
O3C 0.079(3) 0.098(4) 0.073(4) 0.017(3) 0.049(3) 0.035(3)
O3D 0.049(3) 0.068(3) 0.070(3) 0.020(2) 0.017(2) 0.010(2)

loop_
_atom_type_symbol
_atom_type_description
_atom_type_scat_dispersion_real
_atom_type_scat_dispersion_imag
_atom_type_scat_source
C C 0.0033 0.0016 'International Tables Vol C Tables 4.2.6.8 and 6.1.1.4'
H H 0.0000 0.0000 'International Tables Vol C Tables 4.2.6.8 and 6.1.1.4'
N N 0.0061 0.0033 'International Tables Vol C Tables 4.2.6.8 and 6.1.1.4'
O O 0.0106 0.0060 'International Tables Vol C Tables 4.2.6.8 and 6.1.1.4'
S S 0.1246 0.1234 'International Tables Vol C Tables 4.2.6.8 and 6.1.1.4'
Cl Cl 0.1484 0.1585 'International Tables Vol C Tables 4.2.6.8 and 6.1.1.4'
Ni Ni 0.3393 1.1124 'International Tables Vol C Tables 4.2.6.8 and 6.1.1.4'

loop_
_geom_angle_atom_site_label_1
_geom_angle_atom_site_label_2
_geom_angle_atom_site_label_3
_geom_angle
_geom_angle_site_symmetry_1
_geom_angle_site_symmetry_3
_geom_angle_publ_flag
N12 Ni1 N11 95.77(17) . . ?
N12 Ni1 S11 91.37(13) . 2_655 ?
N11 Ni1 S11 172.32(13) . 2_655 ?
N12 Ni1 S11 171.48(13) . . ?
N11 Ni1 S11 92.65(13) . . ?
S11 Ni1 S11 80.16(6) 2_655 . ?
C11 S11 Ni1 102.83(16) . 2_655 ?
C11 S11 Ni1 103.70(16) . . ?
Ni1 S11 Ni1 94.95(6) 2_655 . ?
C17 N11 C18 115.9(4) . . ?
C17 N11 Ni1 125.6(3) . . ?
C18 N11 Ni1 118.4(3) . . ?
C115 N12 C110 116.7(4) . . ?
C115 N12 Ni1 126.9(3) . . ?
C110 N12 Ni1 116.5(3) . . ?
C12 C11 C16 119.7(5) . . ?
C12 C11 S11 120.9(4) . . ?
C16 C11 S11 119.1(4) . . ?
C11 C12 C13 119.6(4) . . ?
C11 C12 C115 123.7(5) . 2_655 ?
C13 C12 C115 116.6(4) . 2_655 ?
C14 C13 C12 121.9(4) . . ?
C14 C13 H13A 119.0 . . ?
C12 C13 H13A 119.0 . . ?
C13 C14 C15 117.0(5) . . ?
C13 C14 C111 121.0(4) . . ?
C15 C14 C111 122.0(4) . . ?
C14 C15 C16 122.4(5) . . ?
C14 C15 H15A 118.8 . . ?
C16 C15 H15A 118.8 . . ?
C15 C16 C11 119.3(4) . . ?
C15 C16 C17 115.9(4) . . ?
C11 C16 C17 124.8(5) . . ?
N11 C17 C16 127.2(5) . . ?
N11 C17 H17A 116.4 . . ?
C16 C17 H17A 116.4 . . ?
N11 C18 C19 112.7(4) . . ?
N11 C18 H18A 109.0 . . ?
C19 C18 H18A 109.0 . . ?
N11 C18 H18B 109.0 . . ?
C19 C18 H18B 109.0 . . ?
H18A C18 H18B 107.8 . . ?
C18 C19 C110 113.7(4) . . ?
C18 C19 H19A 108.8 . . ?
C110 C19 H19A 108.8 . . ?
C18 C19 H19B 108.8 . . ?
C110 C19 H19B 108.8 . . ?
H19A C19 H19B 107.7 . . ?
N12 C110 C19 110.8(4) . . ?
N12 C110 H11A 109.5 . . ?
C19 C110 H11A 109.5 . . ?
N12 C110 H11B 109.5 . . ?
C19 C110 H11B 109.5 . . ?
H11A C110 H11B 108.1 . . ?
C114 C111 C112 109.4(4) . . ?
C114 C111 C113 108.8(5) . . ?
C112 C111 C113 108.4(5) . . ?
C114 C111 C14 110.1(4) . . ?
C112 C111 C14 108.6(4) . . ?
C113 C111 C14 111.5(4) . . ?
C111 C112 H11C 109.5 . . ?
C111 C112 H11D 109.5 . . ?
H11C C112 H11D 109.5 . . ?
C111 C112 H11E 109.5 . . ?
H11C C112 H11E 109.5 . . ?
H11D C112 H11E 109.5 . . ?
C111 C113 H11F 109.5 . . ?
C111 C113 H11G 109.5 . . ?
H11F C113 H11G 109.5 . . ?
C111 C113 H11H 109.5 . . ?
H11F C113 H11H 109.5 . . ?
H11G C113 H11H 109.5 . . ?
C111 C114 H11I 109.5 . . ?
C111 C114 H11J 109.5 . . ?
H11I C114 H11J 109.5 . . ?
C111 C114 H11K 109.5 . . ?
H11I C114 H11K 109.5 . . ?
H11J C114 H11K 109.5 . . ?
N12 C115 C12 125.3(5) . 2_655 ?
N12 C115 H11L 117.3 . . ?
C12 C115 H11L 117.3 2_655 . ?
N22 Ni2 N21 94.34(17) . . ?
N22 Ni2 S21 171.44(13) . . ?
N21 Ni2 S21 93.01(13) . . ?
N22 Ni2 S31 91.69(12) . . ?
N21 Ni2 S31 173.57(13) . . ?
S21 Ni2 S31 80.81(5) . . ?
C21 S21 Ni3 104.21(18) . . ?
C21 S21 Ni2 103.47(18) . . ?
Ni3 S21 Ni2 94.40(5) . . ?
C27 N21 C28 116.7(4) . . ?
C27 N21 Ni2 125.3(4) . . ?
C28 N21 Ni2 118.0(3) . . ?
C215 N22 C210 116.5(4) . . ?
C215 N22 Ni2 125.7(4) . . ?
C210 N22 Ni2 117.8(3) . . ?
C26 C21 C22 119.7(5) . . ?
C26 C21 S21 119.5(4) . . ?
C22 C21 S21 120.6(4) . . ?
C23 C22 C21 119.3(5) . . ?
C23 C22 C315 116.9(5) . . ?
C21 C22 C315 123.7(5) . . ?
C22 C23 C24 122.6(5) . . ?
C22 C23 H23A 118.7 . . ?
C24 C23 H23A 118.7 . . ?
C25 C24 C23 116.2(5) . . ?
C25 C24 C211 122.2(5) . . ?
C23 C24 C211 121.6(5) . . ?
C24 C25 C26 123.2(5) . . ?
C24 C25 H25A 118.4 . . ?
C26 C25 H25A 118.4 . . ?
C21 C26 C25 118.8(5) . . ?
C21 C26 C27 124.6(5) . . ?
C25 C26 C27 116.5(5) . . ?
N21 C27 C26 128.3(5) . . ?
N21 C27 H27A 115.8 . . ?
C26 C27 H27A 115.8 . . ?
N21 C28 C29 112.7(4) . . ?
N21 C28 H28A 109.0 . . ?
C29 C28 H28A 109.0 . . ?
N21 C28 H28B 109.0 . . ?
C29 C28 H28B 109.0 . . ?
H28A C28 H28B 107.8 . . ?
C28 C29 C210 112.5(5) . . ?
C28 C29 H29A 109.1 . . ?
C210 C29 H29A 109.1 . . ?
C28 C29 H29B 109.1 . . ?
C210 C29 H29B 109.1 . . ?
H29A C29 H29B 107.8 . . ?
N22 C210 C29 110.3(4) . . ?
N22 C210 H21A 109.6 . . ?
C29 C210 H21A 109.6 . . ?
N22 C210 H21B 109.6 . . ?
C29 C210 H21B 109.6 . . ?
H21A C210 H21B 108.1 . . ?
C223 C211 C24 117.1(9) . . ?
C214 C211 C24 115.9(7) . . ?
C214 C211 C213 110.7(6) . . ?
C24 C211 C213 108.6(6) . . ?
C223 C211 C224 111.1(7) . . ?
C24 C211 C224 106.9(8) . . ?
C223 C211 C222 110.0(7) . . ?
C24 C211 C222 105.5(8) . . ?
C224 C211 C222 105.5(7) . . ?
C214 C211 C212 108.9(6) . . ?
C24 C211 C212 106.8(5) . . ?
C213 C211 C212 105.4(5) . . ?
C211 C212 H21C 109.5 . . ?
C211 C212 H21D 109.5 . . ?
H21C C212 H21D 109.5 . . ?
C211 C212 H21E 109.5 . . ?
H21C C212 H21E 109.5 . . ?
H21D C212 H21E 109.5 . . ?
C211 C213 H21F 109.5 . . ?
C211 C213 H21G 109.5 . . ?
H21F C213 H21G 109.5 . . ?
C211 C213 H21H 109.5 . . ?
H21F C213 H21H 109.5 . . ?
H21G C213 H21H 109.5 . . ?
C211 C214 H21I 109.5 . . ?
C211 C214 H21J 109.5 . . ?
H21I C214 H21J 109.5 . . ?
C211 C214 H21K 109.5 . . ?
H21I C214 H21K 109.5 . . ?
H21J C214 H21K 109.5 . . ?
C211 C222 H22A 109.5 . . ?
C211 C222 H22B 109.5 . . ?
H22A C222 H22B 109.5 . . ?
C211 C222 H22C 109.5 . . ?
H22A C222 H22C 109.5 . . ?
H22B C222 H22C 109.5 . . ?
C211 C223 H22D 109.5 . . ?
C211 C223 H22E 109.5 . . ?
H22D C223 H22E 109.5 . . ?
C211 C223 H22F 109.5 . . ?
H22D C223 H22F 109.5 . . ?
H22E C223 H22F 109.5 . . ?
C211 C224 H22G 109.5 . . ?
C211 C224 H22H 109.5 . . ?
H22G C224 H22H 109.5 . . ?
C211 C224 H22I 109.5 . . ?
H22G C224 H22I 109.5 . . ?
H22H C224 H22I 109.5 . . ?
N22 C215 C32 127.2(5) . . ?
N22 C215 H21L 116.4 . . ?
C32 C215 H21L 116.4 . . ?
N31 Ni3 N32 94.53(17) . . ?
N31 Ni3 S21 172.75(13) . . ?
N32 Ni3 S21 92.69(13) . . ?
N31 Ni3 S31 91.68(13) . . ?
N32 Ni3 S31 173.38(13) . . ?
S21 Ni3 S31 81.13(5) . . ?
C31 S31 Ni2 102.14(17) . . ?
C31 S31 Ni3 100.11(17) . . ?
Ni2 S31 Ni3 93.48(5) . . ?
C37 N31 C38 117.8(4) . . ?
C37 N31 Ni3 124.2(3) . . ?
C38 N31 Ni3 118.0(3) . . ?
C315 N32 C310 116.8(4) . . ?
C315 N32 Ni3 125.0(4) . . ?
C310 N32 Ni3 118.2(3) . . ?
C32 C31 C36 119.1(4) . . ?
C32 C31 S31 120.7(4) . . ?
C36 C31 S31 120.0(4) . . ?
C33 C32 C31 119.7(4) . . ?
C33 C32 C215 117.2(4) . . ?
C31 C32 C215 123.1(4) . . ?
C34 C33 C32 122.4(5) . . ?
C34 C33 H33A 118.8 . . ?
C32 C33 H33A 118.8 . . ?
C35 C34 C33 117.1(4) . . ?
C35 C34 C311 123.2(4) . . ?
C33 C34 C311 119.7(4) . . ?
C34 C35 C36 122.6(4) . . ?
C34 C35 H35A 118.7 . . ?
C36 C35 H35A 118.7 . . ?
C31 C36 C35 119.0(4) . . ?
C31 C36 C37 123.7(4) . . ?
C35 C36 C37 117.3(4) . . ?
N31 C37 C36 126.9(4) . . ?
N31 C37 H37A 116.6 . . ?
C36 C37 H37A 116.6 . . ?
N31 C38 C309 111.2(4) . . ?
N31 C38 H38A 109.4 . . ?
C309 C38 H38A 109.4 . . ?
N31 C38 H38B 109.4 . . ?
C309 C38 H38B 109.4 . . ?
H38A C38 H38B 108.0 . . ?
C310 C309 C38 113.9(4) . . ?
C310 C309 H30A 108.8 . . ?
C38 C309 H30A 108.8 . . ?
C310 C309 H30B 108.8 . . ?
C38 C309 H30B 108.8 . . ?
H30A C309 H30B 107.7 . . ?
N32 C310 C309 113.4(4) . . ?
N32 C310 H31A 108.9 . . ?
C309 C310 H31A 108.9 . . ?
N32 C310 H31B 108.9 . . ?
C309 C310 H31B 108.9 . . ?
H31A C310 H31B 107.7 . . ?
C314 C311 C313 109.0(5) . . ?
C314 C311 C34 111.0(4) . . ?
C313 C311 C34 107.7(4) . . ?
C314 C311 C312 108.8(4) . . ?
C313 C311 C312 109.0(5) . . ?
C34 C311 C312 111.3(4) . . ?
C311 C312 H31C 109.5 . . ?
C311 C312 H31D 109.5 . . ?
H31C C312 H31D 109.5 . . ?
C311 C312 H31E 109.5 . . ?
H31C C312 H31E 109.5 . . ?
H31D C312 H31E 109.5 . . ?
C311 C313 H31F 109.5 . . ?
C311 C313 H31G 109.5 . . ?
H31F C313 H31G 109.5 . . ?
C311 C313 H31H 109.5 . . ?
H31F C313 H31H 109.5 . . ?
H31G C313 H31H 109.5 . . ?
C311 C314 H31I 109.5 . . ?
C311 C314 H31J 109.5 . . ?
H31I C314 H31J 109.5 . . ?
C311 C314 H31K 109.5 . . ?
H31I C314 H31K 109.5 . . ?
H31J C314 H31K 109.5 . . ?
N32 C315 C22 128.4(5) . . ?
N32 C315 H31L 115.8 . . ?
C22 C315 H31L 115.8 . . ?
O1D Cl1 O1B 109.2(3) . . ?
O1D Cl1 O1C 111.5(3) . . ?
O1B Cl1 O1C 110.1(3) . . ?
O1D Cl1 O1A 109.8(3) . . ?
O1B Cl1 O1A 107.8(4) . . ?
O1C Cl1 O1A 108.3(3) . . ?
O2D Cl2 O2A 109.2(3) . . ?
O2D Cl2 O2C 110.8(4) . . ?
O2A Cl2 O2C 109.7(3) . . ?
O2D Cl2 O2B 108.0(3) . . ?
O2A Cl2 O2B 110.5(3) . . ?
O2C Cl2 O2B 108.6(3) . . ?
O3B Cl3 O3A 114.7(5) . . ?
O3B Cl3 O3C 108.4(4) . . ?
O3A Cl3 O3C 108.9(4) . . ?
O3B Cl3 O3D 108.9(3) . . ?
O3A Cl3 O3D 107.2(4) . . ?
O3C Cl3 O3D 108.6(3) . . ?
C1S O1S H1S 109.3 . . ?
O1S C1S H1S1 110.0 . . ?
O1S C1S H1S2 109.4 . . ?
H1S1 C1S H1S2 109.5 . . ?
O1S C1S H1S3 109.0 . . ?
H1S1 C1S H1S3 109.5 . . ?
H1S2 C1S H1S3 109.5 . . ?
C2S O2S H2S 108.8 . . ?
O2S C2S H2S1 108.9 . . ?
O2S C2S H2S2 110.2 . . ?
H2S1 C2S H2S2 109.5 . . ?
O2S C2S H2S3 109.4 . . ?
H2S1 C2S H2S3 109.5 . . ?
H2S2 C2S H2S3 109.5 . . ?
C3S O3S H3S 109.1 . . ?
O3S C3S H3S1 108.3 . . ?
O3S C3S H3S2 110.3 . . ?
H3S1 C3S H3S2 109.5 . . ?
O3S C3S H3S3 109.7 . . ?
H3S1 C3S H3S3 109.5 . . ?
H3S2 C3S H3S3 109.5 . . ?

loop_
_geom_bond_atom_site_label_1
_geom_bond_atom_site_label_2
_geom_bond_distance
_geom_bond_site_symmetry_2
_geom_bond_publ_flag
Ni1 N12 1.924(4) . ?
Ni1 N11 1.927(4) . ?
Ni1 S11 2.1597(14) 2_655 ?
Ni1 S11 2.1659(14) . ?
S11 C11 1.766(5) . ?
S11 Ni1 2.1597(14) 2_655 ?
N11 C17 1.280(6) . ?
N11 C18 1.484(6) . ?
N12 C115 1.289(6) . ?
N12 C110 1.480(6) . ?
C11 C12 1.384(7) . ?
C11 C16 1.398(7) . ?
C12 C13 1.409(7) . ?
C12 C115 1.474(7) 2_655 ?
C13 C14 1.391(7) . ?
C13 H13A 0.9500 . ?
C14 C15 1.392(7) . ?
C14 C111 1.534(7) . ?
C15 C16 1.396(7) . ?
C15 H15A 0.9500 . ?
C16 C17 1.467(7) . ?
C17 H17A 0.9500 . ?
C18 C19 1.508(8) . ?
C18 H18A 0.9900 . ?
C18 H18B 0.9900 . ?
C19 C110 1.517(7) . ?
C19 H19A 0.9900 . ?
C19 H19B 0.9900 . ?
C110 H11A 0.9900 . ?
C110 H11B 0.9900 . ?
C111 C114 1.530(8) . ?
C111 C112 1.534(8) . ?
C111 C113 1.534(8) . ?
C112 H11C 0.9800 . ?
C112 H11D 0.9800 . ?
C112 H11E 0.9800 . ?
C113 H11F 0.9800 . ?
C113 H11G 0.9800 . ?
C113 H11H 0.9800 . ?
C114 H11I 0.9800 . ?
C114 H11J 0.9800 . ?
C114 H11K 0.9800 . ?
C115 C12 1.474(7) 2_655 ?
C115 H11L 0.9500 . ?
Ni2 N22 1.908(4) . ?
Ni2 N21 1.928(4) . ?
Ni2 S21 2.1682(15) . ?
Ni2 S31 2.1774(14) . ?
S21 C21 1.765(6) . ?
S21 Ni3 2.1543(14) . ?
N21 C27 1.276(7) . ?
N21 C28 1.469(7) . ?
N22 C215 1.282(6) . ?
N22 C210 1.484(6) . ?
C21 C26 1.384(7) . ?
C21 C22 1.405(7) . ?
C22 C23 1.388(7) . ?
C22 C315 1.461(7) . ?
C23 C24 1.394(8) . ?
C23 H23A 0.9500 . ?
C24 C25 1.388(8) . ?
C24 C211 1.532(8) . ?
C25 C26 1.399(8) . ?
C25 H25A 0.9500 . ?
C26 C27 1.467(8) . ?
C27 H27A 0.9500 . ?
C28 C29 1.503(8) . ?
C28 H28A 0.9900 . ?
C28 H28B 0.9900 . ?
C29 C210 1.509(7) . ?
C29 H29A 0.9900 . ?
C29 H29B 0.9900 . ?
C210 H21A 0.9900 . ?
C210 H21B 0.9900 . ?
C211 C223 1.490(10) . ?
C211 C214 1.498(9) . ?
C211 C213 1.545(9) . ?
C211 C224 1.547(10) . ?
C211 C222 1.549(10) . ?
C211 C212 1.565(8) . ?
C212 H21C 0.9800 . ?
C212 H21D 0.9800 . ?
C212 H21E 0.9800 . ?
C213 H21F 0.9800 . ?
C213 H21G 0.9800 . ?
C213 H21H 0.9800 . ?
C214 H21I 0.9800 . ?
C214 H21J 0.9800 . ?
C214 H21K 0.9800 . ?
C222 H22A 0.9800 . ?
C222 H22B 0.9800 . ?
C222 H22C 0.9800 . ?
C223 H22D 0.9800 . ?
C223 H22E 0.9800 . ?
C223 H22F 0.9800 . ?
C224 H22G 0.9800 . ?
C224 H22H 0.9800 . ?
C224 H22I 0.9800 . ?
C215 C32 1.462(7) . ?
C215 H21L 0.9500 . ?
Ni3 N31 1.927(4) . ?
Ni3 N32 1.929(4) . ?
Ni3 S31 2.1774(14) . ?
S31 C31 1.779(5) . ?
N31 C37 1.282(6) . ?
N31 C38 1.465(6) . ?
N32 C315 1.292(6) . ?
N32 C310 1.486(7) . ?
C31 C32 1.401(7) . ?
C31 C36 1.406(7) . ?
C32 C33 1.394(7) . ?
C33 C34 1.392(7) . ?
C33 H33A 0.9500 . ?
C34 C35 1.382(7) . ?
C34 C311 1.534(7) . ?
C35 C36 1.408(7) . ?
C35 H35A 0.9500 . ?
C36 C37 1.450(7) . ?
C37 H37A 0.9500 . ?
C38 C309 1.511(7) . ?
C38 H38A 0.9900 . ?
C38 H38B 0.9900 . ?
C309 C310 1.506(8) . ?
C309 H30A 0.9900 . ?
C309 H30B 0.9900 . ?
C310 H31A 0.9900 . ?
C310 H31B 0.9900 . ?
C311 C314 1.518(7) . ?
C311 C313 1.518(8) . ?
C311 C312 1.547(8) . ?
C312 H31C 0.9800 . ?
C312 H31D 0.9800 . ?
C312 H31E 0.9800 . ?
C313 H31F 0.9800 . ?
C313 H31G 0.9800 . ?
C313 H31H 0.9800 . ?
C314 H31I 0.9800 . ?
C314 H31J 0.9800 . ?
C314 H31K 0.9800 . ?
C315 H31L 0.9500 . ?
Cl1 O1D 1.404(5) . ?
Cl1 O1B 1.414(5) . ?
Cl1 O1C 1.417(4) . ?
Cl1 O1A 1.434(4) . ?
Cl2 O2D 1.405(5) . ?
Cl2 O2A 1.419(4) . ?
Cl2 O2C 1.419(5) . ?
Cl2 O2B 1.424(5) . ?
Cl3 O3B 1.396(5) . ?
Cl3 O3A 1.406(6) . ?
Cl3 O3C 1.413(5) . ?
Cl3 O3D 1.431(4) . ?
O1S C1S 1.462(9) . ?
O1S H1S 0.8399 . ?
C1S H1S1 0.9799 . ?
C1S H1S2 0.9800 . ?
C1S H1S3 0.9801 . ?
O2S C2S 1.404(10) . ?
O2S H2S 0.8400 . ?
C2S H2S1 0.9799 . ?
C2S H2S2 0.9802 . ?
C2S H2S3 0.9800 . ?
O3S C3S 1.459(10) . ?
O3S H3S 0.8400 . ?
C3S H3S1 0.9800 . ?
C3S H3S2 0.9802 . ?
C3S H3S3 0.9801 . ?

loop_
_geom_torsion_atom_site_label_1
_geom_torsion_atom_site_label_2
_geom_torsion_atom_site_label_3
_geom_torsion_atom_site_label_4
_geom_torsion
_geom_torsion_site_symmetry_1
_geom_torsion_site_symmetry_2
_geom_torsion_site_symmetry_3
_geom_torsion_site_symmetry_4
_geom_torsion_publ_flag
N11 Ni1 S11 C11 -49.3(2) . . . . ?
S11 Ni1 S11 C11 127.97(16) 2_655 . . . ?
N11 Ni1 S11 Ni1 -153.83(12) . . . 2_655 ?
S11 Ni1 S11 Ni1 23.46(7) 2_655 . . 2_655 ?
N12 Ni1 N11 C17 -145.1(4) . . . . ?
S11 Ni1 N11 C17 33.7(4) . . . . ?
N12 Ni1 N11 C18 38.6(4) . . . . ?
S11 Ni1 N11 C18 -142.6(3) . . . . ?
N11 Ni1 N12 C115 139.5(4) . . . . ?
S11 Ni1 N12 C115 -37.7(4) 2_655 . . . ?
N11 Ni1 N12 C110 -42.6(4) . . . . ?
S11 Ni1 N12 C110 140.3(3) 2_655 . . . ?
Ni1 S11 C11 C12 -43.7(4) 2_655 . . . ?
Ni1 S11 C11 C12 -142.2(4) . . . . ?
Ni1 S11 C11 C16 142.5(4) 2_655 . . . ?
Ni1 S11 C11 C16 44.1(4) . . . . ?
C16 C11 C12 C13 0.1(7) . . . . ?
S11 C11 C12 C13 -173.6(4) . . . . ?
C16 C11 C12 C115 176.8(4) . . . 2_655 ?
S11 C11 C12 C115 3.0(7) . . . 2_655 ?
C11 C12 C13 C14 0.2(7) . . . . ?
C115 C12 C13 C14 -176.7(4) 2_655 . . . ?
C12 C13 C14 C15 0.5(7) . . . . ?
C12 C13 C14 C111 -178.6(5) . . . . ?
C13 C14 C15 C16 -1.6(7) . . . . ?
C111 C14 C15 C16 177.5(5) . . . . ?
C14 C15 C16 C11 2.0(7) . . . . ?
C14 C15 C16 C17 -179.5(5) . . . . ?
C12 C11 C16 C15 -1.1(7) . . . . ?
S11 C11 C16 C15 172.7(4) . . . . ?
C12 C11 C16 C17 -179.5(5) . . . . ?
S11 C11 C16 C17 -5.7(7) . . . . ?
C18 N11 C17 C16 179.4(5) . . . . ?
Ni1 N11 C17 C16 3.1(7) . . . . ?
C15 C16 C17 N11 155.4(5) . . . . ?
C11 C16 C17 N11 -26.2(8) . . . . ?
C17 N11 C18 C19 131.1(5) . . . . ?
Ni1 N11 C18 C19 -52.3(5) . . . . ?
N11 C18 C19 C110 64.3(6) . . . . ?
C115 N12 C110 C19 -121.5(5) . . . . ?
Ni1 N12 C110 C19 60.3(5) . . . . ?
C18 C19 C110 N12 -68.7(6) . . . . ?
C13 C14 C111 C114 -47.6(6) . . . . ?
C15 C14 C111 C114 133.3(5) . . . . ?
C13 C14 C111 C112 72.1(6) . . . . ?
C15 C14 C111 C112 -106.9(5) . . . . ?
C13 C14 C111 C113 -168.4(5) . . . . ?
C15 C14 C111 C113 12.5(7) . . . . ?
C110 N12 C115 C12 -177.9(4) . . . 2_655 ?
Ni1 N12 C115 C12 0.1(7) . . . 2_655 ?
N21 Ni2 S21 C21 -48.4(2) . . . . ?
S31 Ni2 S21 C21 129.76(18) . . . . ?
N21 Ni2 S21 Ni3 -154.20(13) . . . . ?
S31 Ni2 S21 Ni3 24.00(5) . . . . ?
N22 Ni2 N21 C27 -143.0(4) . . . . ?
S21 Ni2 N21 C27 32.6(4) . . . . ?
N22 Ni2 N21 C28 40.4(4) . . . . ?
S21 Ni2 N21 C28 -144.0(3) . . . . ?
N21 Ni2 N22 C215 137.7(4) . . . . ?
S31 Ni2 N22 C215 -40.1(4) . . . . ?
N21 Ni2 N22 C210 -43.1(4) . . . . ?
S31 Ni2 N22 C210 139.2(3) . . . . ?
Ni3 S21 C21 C26 144.0(4) . . . . ?
Ni2 S21 C21 C26 45.9(4) . . . . ?
Ni3 S21 C21 C22 -42.1(4) . . . . ?
Ni2 S21 C21 C22 -140.3(4) . . . . ?
C26 C21 C22 C23 3.0(7) . . . . ?
S21 C21 C22 C23 -170.8(4) . . . . ?
C26 C21 C22 C315 179.4(4) . . . . ?
S21 C21 C22 C315 5.5(7) . . . . ?
C21 C22 C23 C24 0.0(7) . . . . ?
C315 C22 C23 C24 -176.5(5) . . . . ?
C22 C23 C24 C25 -2.6(8) . . . . ?
C22 C23 C24 C211 176.7(5) . . . . ?
C23 C24 C25 C26 2.2(8) . . . . ?
C211 C24 C25 C26 -177.1(5) . . . . ?
C22 C21 C26 C25 -3.4(7) . . . . ?
S21 C21 C26 C25 170.5(4) . . . . ?
C22 C21 C26 C27 175.7(4) . . . . ?
S21 C21 C26 C27 -10.4(7) . . . . ?
C24 C25 C26 C21 0.8(8) . . . . ?
C24 C25 C26 C27 -178.4(5) . . . . ?
C28 N21 C27 C26 178.6(5) . . . . ?
Ni2 N21 C27 C26 1.9(8) . . . . ?
C21 C26 C27 N21 -21.6(8) . . . . ?
C25 C26 C27 N21 157.5(5) . . . . ?
C27 N21 C28 C29 127.4(5) . . . . ?
Ni2 N21 C28 C29 -55.7(6) . . . . ?
N21 C28 C29 C210 66.4(6) . . . . ?
C215 N22 C210 C29 -120.3(5) . . . . ?
Ni2 N22 C210 C29 60.4(5) . . . . ?
C28 C29 C210 N22 -68.0(6) . . . . ?
C25 C24 C211 C223 163.5(9) . . . . ?
C23 C24 C211 C223 -15.8(10) . . . . ?
C25 C24 C211 C214 -0.4(9) . . . . ?
C23 C24 C211 C214 -179.7(7) . . . . ?
C25 C24 C211 C213 -125.6(6) . . . . ?
C23 C24 C211 C213 55.1(7) . . . . ?
C25 C24 C211 C224 38.2(9) . . . . ?
C23 C24 C211 C224 -141.1(8) . . . . ?
C25 C24 C211 C222 -73.8(8) . . . . ?
C23 C24 C211 C222 106.9(8) . . . . ?
C25 C24 C211 C212 121.1(6) . . . . ?
C23 C24 C211 C212 -58.2(7) . . . . ?
C210 N22 C215 C32 -176.8(5) . . . . ?
Ni2 N22 C215 C32 2.5(7) . . . . ?
C21 S21 Ni3 N32 48.5(2) . . . . ?
Ni2 S21 Ni3 N32 153.64(13) . . . . ?
C21 S21 Ni3 S31 -129.08(18) . . . . ?
Ni2 S21 Ni3 S31 -23.97(5) . . . . ?
N22 Ni2 S31 C31 51.0(2) . . . . ?
S21 Ni2 S31 C31 -124.82(17) . . . . ?
N22 Ni2 S31 Ni3 152.16(13) . . . . ?
S21 Ni2 S31 Ni3 -23.70(5) . . . . ?
N31 Ni3 S31 C31 -54.1(2) . . . . ?
S21 Ni3 S31 C31 126.83(17) . . . . ?
N31 Ni3 S31 Ni2 -157.07(12) . . . . ?
S21 Ni3 S31 Ni2 23.84(5) . . . . ?
N32 Ni3 N31 C37 -136.6(4) . . . . ?
S31 Ni3 N31 C37 41.1(4) . . . . ?
N32 Ni3 N31 C38 43.2(4) . . . . ?
S31 Ni3 N31 C38 -139.1(3) . . . . ?
N31 Ni3 N32 C315 143.5(4) . . . . ?
S21 Ni3 N32 C315 -37.1(4) . . . . ?
N31 Ni3 N32 C310 -39.5(4) . . . . ?
S21 Ni3 N32 C310 139.9(3) . . . . ?
Ni2 S31 C31 C32 -42.3(4) . . . . ?
Ni3 S31 C31 C32 -138.1(4) . . . . ?
Ni2 S31 C31 C36 141.8(4) . . . . ?
Ni3 S31 C31 C36 46.0(4) . . . . ?
C36 C31 C32 C33 -0.3(7) . . . . ?
S31 C31 C32 C33 -176.2(4) . . . . ?
C36 C31 C32 C215 177.9(4) . . . . ?
S31 C31 C32 C215 2.0(7) . . . . ?
N22 C215 C32 C33 -155.1(5) . . . . ?
N22 C215 C32 C31 26.6(8) . . . . ?
C31 C32 C33 C34 -1.9(7) . . . . ?
C215 C32 C33 C34 179.7(5) . . . . ?
C32 C33 C34 C35 3.7(7) . . . . ?
C32 C33 C34 C311 -174.5(5) . . . . ?
C33 C34 C35 C36 -3.4(7) . . . . ?
C311 C34 C35 C36 174.7(5) . . . . ?
C32 C31 C36 C35 0.6(7) . . . . ?
S31 C31 C36 C35 176.5(4) . . . . ?
C32 C31 C36 C37 -179.9(5) . . . . ?
S31 C31 C36 C37 -4.0(7) . . . . ?
C34 C35 C36 C31 1.3(7) . . . . ?
C34 C35 C36 C37 -178.2(5) . . . . ?
C38 N31 C37 C36 179.3(5) . . . . ?
Ni3 N31 C37 C36 -1.0(7) . . . . ?
C31 C36 C37 N31 -27.9(8) . . . . ?
C35 C36 C37 N31 151.6(5) . . . . ?
C37 N31 C38 C309 120.3(5) . . . . ?
Ni3 N31 C38 C309 -59.5(5) . . . . ?
N31 C38 C309 C310 66.1(6) . . . . ?
C315 N32 C310 C309 -129.3(5) . . . . ?
Ni3 N32 C310 C309 53.4(6) . . . . ?
C38 C309 C310 N32 -63.3(6) . . . . ?
C35 C34 C311 C314 7.3(7) . . . . ?
C33 C34 C311 C314 -174.7(5) . . . . ?
C35 C34 C311 C313 -112.0(6) . . . . ?
C33 C34 C311 C313 66.1(6) . . . . ?
C35 C34 C311 C312 128.6(5) . . . . ?
C33 C34 C311 C312 -53.3(6) . . . . ?
C310 N32 C315 C22 -173.6(5) . . . . ?
Ni3 N32 C315 C22 3.5(7) . . . . ?
C23 C22 C315 N32 -162.3(5) . . . . ?
C21 C22 C315 N32 21.3(8) . . . . ?
